data_7202517
loop_
_publ_author_name
'Braga, Dario'
'Giaffreda, Stefano Luca'
'Rubini, Katia'
'Grepioni, Fabrizia'
'Chierotti, Michele R.'
'Gobetto, Roberto'

_publ_section_title
;
 Making crystals from crystals: three solvent-free routes to the
 hydrogen bonded co-crystal between 1,1?-di-pyridyl-ferrocene and
 anthranilic acid
;
_journal_issue 1
_journal_name_full CrystEngComm
_journal_page_first 39
_journal_paper_doi 10.1039/b613569b
_journal_volume 9
_journal_year 2007
_chemical_formula_sum 'C27 H23 Fe N3 O2'
_chemical_formula_weight 477.33
_chemical_name_systematic
;
?
;
_space_group_IT_number 2
_symmetry_cell_setting triclinic
_symmetry_space_group_name_Hall '-P 1'
_symmetry_space_group_name_H-M 'P -1'
_atom_sites_solution_hydrogens geom
_atom_sites_solution_primary direct
_atom_sites_solution_secondary difmap
_audit_creation_method SHELXL-97
_cell_angle_alpha 99.77(3)
_cell_angle_beta 94.17(4)
_cell_angle_gamma 115.74(7)
_cell_formula_units_Z 2
_cell_length_a 9.565(9)
_cell_length_b 9.897(4)
_cell_length_c 13.201(4)
_cell_measurement_temperature 293(2)
_cell_volume 1094.2(14)
_computing_structure_refinement 'SHELXL-97 (Sheldrick, 1997)'
_computing_structure_solution 'SHELXS-97 (Sheldrick, 1990)'
_diffrn_ambient_temperature 293(2)
_diffrn_measured_fraction_theta_full 0.988
_diffrn_measured_fraction_theta_max 0.988
_diffrn_radiation_monochromator graphite
_diffrn_radiation_source 'fine-focus sealed tube'
_diffrn_radiation_type MoK\a
_diffrn_radiation_wavelength 0.71073
_diffrn_reflns_av_R_equivalents 0.0409
_diffrn_reflns_av_sigmaI/netI 0.0384
_diffrn_reflns_limit_h_max 11
_diffrn_reflns_limit_h_min -11
_diffrn_reflns_limit_k_max 11
_diffrn_reflns_limit_k_min -11
_diffrn_reflns_limit_l_max 15
_diffrn_reflns_limit_l_min 0
_diffrn_reflns_number 4010
_diffrn_reflns_theta_full 25.04
_diffrn_reflns_theta_max 25.04
_diffrn_reflns_theta_min 3.01
_exptl_absorpt_coefficient_mu 0.720
_exptl_absorpt_correction_T_max 0.866
_exptl_absorpt_correction_T_min 0.768
_exptl_absorpt_correction_type psi-scan
_exptl_crystal_colour purple
_exptl_crystal_density_diffrn 1.449
_exptl_crystal_density_method 'not measured'
_exptl_crystal_description prism
_exptl_crystal_F_000 496
_exptl_crystal_size_max 0.28
_exptl_crystal_size_mid 0.22
_exptl_crystal_size_min 0.20
_refine_diff_density_max 1.570
_refine_diff_density_min -1.426
_refine_diff_density_rms 0.132
_refine_ls_extinction_method none
_refine_ls_goodness_of_fit_ref 1.027
_refine_ls_hydrogen_treatment mixed
_refine_ls_matrix_type full
_refine_ls_number_parameters 288
_refine_ls_number_reflns 3829
_refine_ls_number_restraints 0
_refine_ls_restrained_S_all 1.027
_refine_ls_R_factor_all 0.1127
_refine_ls_R_factor_gt 0.0843
_refine_ls_shift/su_max 0.000
_refine_ls_shift/su_mean 0.000
_refine_ls_structure_factor_coef Fsqd
_refine_ls_weighting_details 'calc w=1/[\s^2^(Fo^2^)+(0.2000P)^2^+0.0000P] where P=(Fo^2^+2Fc^2^)/3'
_refine_ls_weighting_scheme calc
_refine_ls_wR_factor_gt 0.2221
_refine_ls_wR_factor_ref 0.2491
_reflns_number_gt 2740
_reflns_number_total 3829
_reflns_threshold_expression >2sigma(I)
_cod_data_source_file b613569b.txt
_cod_data_source_block sg0107
_cod_depositor_comments
;
The following automatic conversions were performed:
'_symmetry_cell_setting' value 'Triclinic' changed to 'triclinic'
according to '/home/saulius/struct/CIF-dictionaries/cif_core.dic'
dictionary named 'cif_core.dic' version 2.4.1 from
2010-06-29.

'_exptl_absorpt_correction_type' value 'Psi-scan' changed to
'psi-scan' according to
'/home/saulius/struct/CIF-dictionaries/cif_core.dic' dictionary named
'cif_core.dic' version 2.4.1 from 2010-06-29.

Automatic conversion script
Id: cif_fix_enum 1527 2010-12-29 10:47:43Z saulius 
;
_cod_original_cell_volume 1094.2(12)
_cod_original_sg_symbol_H-M P-1
_cod_database_code 7202517

loop_
_symmetry_equiv_pos_as_xyz
'x, y, z'
'-x, -y, -z'

loop_
_atom_site_label
_atom_site_type_symbol
_atom_site_fract_x
_atom_site_fract_y
_atom_site_fract_z
_atom_site_U_iso_or_equiv
_atom_site_adp_type
_atom_site_occupancy
_atom_site_symmetry_multiplicity
_atom_site_calc_flag
_atom_site_refinement_flags
_atom_site_disorder_assembly
_atom_site_disorder_group
Fe Fe 0.34775(8) -0.11960(8) 0.16931(5) 0.0398(3) Uani 1 1 d . . .
C1 C 0.5302(4) 0.0241(4) 0.2884(3) 0.0502(13) Uani 1 1 d G . .
H1 H 0.6256 0.0214 0.3023 0.060 Uiso 1 1 calc R . .
C2 C 0.4979(5) 0.1107(4) 0.2230(3) 0.0664(19) Uani 1 1 d G . .
H2 H 0.5683 0.1746 0.1866 0.080 Uiso 1 1 calc R . .
C3 C 0.3391(6) 0.0825(5) 0.2230(3) 0.072(2) Uani 1 1 d G . .
H3 H 0.2873 0.1248 0.1866 0.086 Uiso 1 1 calc R . .
C4 C 0.2733(4) -0.0215(5) 0.2884(3) 0.0618(17) Uani 1 1 d G . .
H4 H 0.1709 -0.0593 0.3023 0.074 Uiso 1 1 calc R . .
C5 C 0.3915(4) -0.0576(4) 0.3288(3) 0.0434(12) Uani 1 1 d G . .
C6 C 0.3728(6) -0.1638(6) 0.3984(4) 0.0424(12) Uani 1 1 d . . .
C7 C 0.2342(7) -0.2367(8) 0.4376(4) 0.0588(16) Uani 1 1 d . . .
H7 H 0.1479 -0.2203 0.4197 0.071 Uiso 1 1 calc R . .
C8 C 0.2263(10) -0.3338(9) 0.5035(5) 0.076(2) Uani 1 1 d . . .
H8 H 0.1330 -0.3818 0.5289 0.091 Uiso 1 1 calc R . .
C9 C 0.4778(9) -0.2931(7) 0.4954(5) 0.0629(17) Uani 1 1 d . . .
H9 H 0.5620 -0.3118 0.5151 0.075 Uiso 1 1 calc R . .
C10 C 0.4956(7) -0.1954(6) 0.4295(4) 0.0491(13) Uani 1 1 d . . .
H10 H 0.5905 -0.1499 0.4053 0.059 Uiso 1 1 calc R . .
C11 C 0.3973(4) -0.2909(5) 0.1013(3) 0.0488(13) Uani 1 1 d G . .
H11 H 0.4773 -0.3114 0.1274 0.059 Uiso 1 1 calc R . .
C12 C 0.4104(4) -0.1903(4) 0.0336(3) 0.0561(14) Uani 1 1 d G . .
H12 H 0.5005 -0.1334 0.0075 0.067 Uiso 1 1 calc R . .
C13 C 0.2619(5) -0.1919(4) 0.0126(3) 0.0580(15) Uani 1 1 d G . .
H13 H 0.2376 -0.1363 -0.0296 0.070 Uiso 1 1 calc R . .
C14 C 0.1570(3) -0.2935(4) 0.0674(3) 0.0509(13) Uani 1 1 d G . .
H14 H 0.0520 -0.3160 0.0674 0.061 Uiso 1 1 calc R . .
C15 C 0.2407(4) -0.3547(4) 0.1222(3) 0.0409(11) Uani 1 1 d G . .
C16 C 0.1772(6) -0.4658(5) 0.1882(4) 0.0398(11) Uani 1 1 d . . .
C17 C 0.0209(7) -0.5241(7) 0.2030(4) 0.0506(13) Uani 1 1 d . . .
H17 H -0.0451 -0.4910 0.1717 0.061 Uiso 1 1 calc R . .
C18 C -0.0362(8) -0.6291(7) 0.2631(5) 0.0631(17) Uani 1 1 d . . .
H18 H -0.1415 -0.6653 0.2705 0.076 Uiso 1 1 calc R . .
C19 C 0.1993(9) -0.6268(7) 0.2984(5) 0.0629(17) Uani 1 1 d . . .
H19 H 0.2625 -0.6614 0.3314 0.075 Uiso 1 1 calc R . .
C20 C 0.2679(7) -0.5207(7) 0.2388(4) 0.0517(14) Uani 1 1 d . . .
H20 H 0.3735 -0.4862 0.2326 0.062 Uiso 1 1 calc R . .
N1 N 0.3449(9) -0.3619(6) 0.5322(4) 0.0706(16) Uani 1 1 d . . .
N2 N 0.0481(8) -0.6839(6) 0.3122(4) 0.0675(15) Uani 1 1 d . . .
C21 C 0.2706(7) 0.3747(7) 0.8542(5) 0.0505(13) Uani 1 1 d . . .
H21 H 0.3197 0.4807 0.8605 0.061 Uiso 1 1 calc R . .
C22 C 0.2522(8) 0.3179(8) 0.9430(5) 0.0581(15) Uani 1 1 d . . .
H22 H 0.2871 0.3843 1.0084 0.070 Uiso 1 1 calc R . .
C23 C 0.1811(8) 0.1608(8) 0.9334(5) 0.0593(15) Uani 1 1 d . . .
H23 H 0.1678 0.1214 0.9931 0.071 Uiso 1 1 calc R . .
C24 C 0.1295(7) 0.0617(8) 0.8374(5) 0.0553(14) Uani 1 1 d . . .
H24 H 0.0834 -0.0438 0.8334 0.066 Uiso 1 1 calc R . .
C25 C 0.1446(6) 0.1149(7) 0.7455(5) 0.0488(13) Uani 1 1 d . . .
N3 N 0.0936(8) 0.0132(8) 0.6513(5) 0.0614(14) Uani 1 1 d . . .
H300 H 0.071(9) -0.073(10) 0.648(6) 0.07(3) Uiso 1 1 d . . .
H301 H 0.081(12) 0.042(11) 0.608(8) 0.09(3) Uiso 1 1 d . . .
C26 C 0.2177(6) 0.2777(6) 0.7545(4) 0.0433(12) Uani 1 1 d . . .
C27 C 0.2343(7) 0.3443(7) 0.6613(5) 0.0547(14) Uani 1 1 d . . .
O1 O 0.1719(6) 0.2692(6) 0.5734(3) 0.0719(13) Uani 1 1 d . . .
O2 O 0.3238(6) 0.4936(5) 0.6827(4) 0.0762(14) Uani 1 1 d . . .
H200 H 0.3294 0.5247 0.6287 0.114 Uiso 1 1 calc R . .

loop_
_atom_site_aniso_label
_atom_site_aniso_U_11
_atom_site_aniso_U_22
_atom_site_aniso_U_33
_atom_site_aniso_U_23
_atom_site_aniso_U_13
_atom_site_aniso_U_12
Fe 0.0424(5) 0.0420(5) 0.0339(5) 0.0007(3) 0.0001(3) 0.0219(3)
C1 0.052(3) 0.044(3) 0.041(3) 0.003(2) -0.002(2) 0.013(2)
C2 0.101(5) 0.035(3) 0.042(3) 0.000(2) -0.005(3) 0.017(3)
C3 0.118(6) 0.065(4) 0.051(4) 0.001(3) -0.007(4) 0.065(4)
C4 0.071(4) 0.086(5) 0.042(3) -0.005(3) 0.002(3) 0.057(4)
C5 0.049(3) 0.045(3) 0.034(3) -0.002(2) 0.003(2) 0.025(2)
C6 0.045(3) 0.041(3) 0.030(2) -0.007(2) 0.003(2) 0.016(2)
C7 0.049(3) 0.074(4) 0.040(3) 0.002(3) 0.011(2) 0.019(3)
C8 0.077(5) 0.072(4) 0.041(3) -0.005(3) 0.017(3) 0.005(4)
C9 0.090(5) 0.059(4) 0.040(3) 0.006(3) 0.001(3) 0.038(4)
C10 0.054(3) 0.054(3) 0.038(3) 0.002(2) 0.001(2) 0.026(3)
C11 0.049(3) 0.050(3) 0.044(3) -0.005(2) 0.009(2) 0.025(3)
C12 0.062(4) 0.058(3) 0.043(3) 0.006(3) 0.017(3) 0.023(3)
C13 0.069(4) 0.056(3) 0.035(3) 0.006(2) -0.005(3) 0.019(3)
C14 0.043(3) 0.048(3) 0.053(3) 0.003(2) -0.005(2) 0.018(2)
C15 0.049(3) 0.039(3) 0.035(3) -0.001(2) 0.006(2) 0.024(2)
C16 0.043(3) 0.037(2) 0.033(2) -0.0067(19) 0.001(2) 0.017(2)
C17 0.040(3) 0.054(3) 0.049(3) 0.002(2) 0.003(2) 0.016(2)
C18 0.050(3) 0.057(4) 0.060(4) 0.002(3) 0.008(3) 0.008(3)
C19 0.087(5) 0.055(4) 0.048(3) 0.003(3) -0.007(3) 0.040(4)
C20 0.055(3) 0.053(3) 0.046(3) -0.002(3) 0.001(2) 0.030(3)
N1 0.099(5) 0.049(3) 0.039(3) -0.002(2) 0.002(3) 0.017(3)
N2 0.080(4) 0.047(3) 0.056(3) 0.009(2) 0.009(3) 0.013(3)
C21 0.048(3) 0.057(3) 0.053(3) 0.003(3) 0.004(2) 0.033(3)
C22 0.062(4) 0.073(4) 0.048(3) -0.002(3) 0.009(3) 0.043(3)
C23 0.065(4) 0.078(4) 0.051(3) 0.020(3) 0.016(3) 0.045(4)
C24 0.059(4) 0.055(3) 0.056(4) 0.013(3) 0.006(3) 0.030(3)
C25 0.041(3) 0.054(3) 0.054(3) 0.005(3) 0.005(2) 0.027(3)
N3 0.074(4) 0.048(3) 0.054(4) 0.003(3) 0.003(3) 0.025(3)
C26 0.039(3) 0.053(3) 0.044(3) 0.009(2) 0.007(2) 0.028(2)
C27 0.049(3) 0.067(4) 0.050(3) 0.004(3) 0.003(3) 0.031(3)
O1 0.088(3) 0.067(3) 0.051(3) 0.013(2) -0.006(2) 0.030(3)
O2 0.100(4) 0.054(3) 0.059(3) 0.018(2) 0.011(3) 0.019(3)

loop_
_atom_type_symbol
_atom_type_description
_atom_type_scat_dispersion_real
_atom_type_scat_dispersion_imag
_atom_type_scat_source
C C 0.0033 0.0016 'International Tables Vol C Tables 4.2.6.8 and 6.1.1.4'
H H 0.0000 0.0000 'International Tables Vol C Tables 4.2.6.8 and 6.1.1.4'
Fe Fe 0.3463 0.8444 'International Tables Vol C Tables 4.2.6.8 and 6.1.1.4'
N N 0.0061 0.0033 'International Tables Vol C Tables 4.2.6.8 and 6.1.1.4'
O O 0.0106 0.0060 'International Tables Vol C Tables 4.2.6.8 and 6.1.1.4'

loop_
_geom_angle_atom_site_label_1
_geom_angle_atom_site_label_2
_geom_angle_atom_site_label_3
_geom_angle
_geom_angle_site_symmetry_1
_geom_angle_site_symmetry_3
_geom_angle_publ_flag
C11 Fe C12 40.78(7) . . ?
C11 Fe C4 150.55(16) . . ?
C12 Fe C4 168.13(16) . . ?
C11 Fe C3 167.17(18) . . ?
C12 Fe C3 128.87(17) . . ?
C4 Fe C3 40.67(8) . . ?
C11 Fe C5 117.06(14) . . ?
C12 Fe C5 149.17(16) . . ?
C4 Fe C5 40.65(7) . . ?
C3 Fe C5 68.30(9) . . ?
C11 Fe C15 40.68(8) . . ?
C12 Fe C15 68.42(9) . . ?
C4 Fe C15 118.40(16) . . ?
C3 Fe C15 151.02(18) . . ?
C5 Fe C15 109.48(13) . . ?
C11 Fe C13 68.40(9) . . ?
C12 Fe C13 40.64(8) . . ?
C4 Fe C13 130.50(16) . . ?
C3 Fe C13 108.42(14) . . ?
C5 Fe C13 169.46(16) . . ?
C15 Fe C13 68.18(9) . . ?
C11 Fe C2 128.62(18) . . ?
C12 Fe C2 107.07(15) . . ?
C4 Fe C2 68.25(10) . . ?
C3 Fe C2 40.53(8) . . ?
C5 Fe C2 68.13(9) . . ?
C15 Fe C2 167.71(17) . . ?
C13 Fe C2 116.42(15) . . ?
C11 Fe C1 107.71(15) . . ?
C12 Fe C1 115.85(15) . . ?
C4 Fe C1 68.23(10) . . ?
C3 Fe C1 68.15(11) . . ?
C5 Fe C1 40.49(7) . . ?
C15 Fe C1 130.07(15) . . ?
C13 Fe C1 148.81(16) . . ?
C2 Fe C1 40.43(8) . . ?
C11 Fe C14 68.28(10) . . ?
C12 Fe C14 68.25(10) . . ?
C4 Fe C14 109.93(16) . . ?
C3 Fe C14 117.98(16) . . ?
C5 Fe C14 131.26(15) . . ?
C15 Fe C14 40.47(8) . . ?
C13 Fe C14 40.45(7) . . ?
C2 Fe C14 149.90(16) . . ?
C1 Fe C14 169.12(15) . . ?
C2 C1 C5 108.0 . . ?
C2 C1 Fe 69.73(15) . . ?
C5 C1 Fe 69.44(16) . . ?
C2 C1 H1 126.0 . . ?
C5 C1 H1 126.0 . . ?
Fe C1 H1 126.4 . . ?
C3 C2 C1 108.0 . . ?
C3 C2 Fe 69.39(17) . . ?
C1 C2 Fe 69.84(15) . . ?
C3 C2 H2 126.0 . . ?
C1 C2 H2 126.0 . . ?
Fe C2 H2 126.3 . . ?
C2 C3 C4 108.0 . . ?
C2 C3 Fe 70.08(17) . . ?
C4 C3 Fe 69.51(15) . . ?
C2 C3 H3 126.0 . . ?
C4 C3 H3 126.0 . . ?
Fe C3 H3 126.0 . . ?
C5 C4 C3 108.0 . . ?
C5 C4 Fe 69.92(15) . . ?
C3 C4 Fe 69.82(15) . . ?
C5 C4 H4 126.0 . . ?
C3 C4 H4 126.0 . . ?
Fe C4 H4 125.8 . . ?
C4 C5 C1 108.0 . . ?
C4 C5 C6 126.2(3) . . ?
C1 C5 C6 125.8(3) . . ?
C4 C5 Fe 69.43(15) . . ?
C1 C5 Fe 70.06(16) . . ?
C6 C5 Fe 125.0(3) . . ?
C7 C6 C10 116.3(5) . . ?
C7 C6 C5 122.7(5) . . ?
C10 C6 C5 121.0(5) . . ?
C8 C7 C6 119.3(6) . . ?
C8 C7 H7 120.3 . . ?
C6 C7 H7 120.3 . . ?
N1 C8 C7 123.4(7) . . ?
N1 C8 H8 118.3 . . ?
C7 C8 H8 118.3 . . ?
N1 C9 C10 122.5(7) . . ?
N1 C9 H9 118.8 . . ?
C10 C9 H9 118.8 . . ?
C9 C10 C6 120.7(6) . . ?
C9 C10 H10 119.7 . . ?
C6 C10 H10 119.7 . . ?
C15 C11 C12 108.0 . . ?
C15 C11 Fe 70.09(15) . . ?
C12 C11 Fe 69.67(15) . . ?
C15 C11 H11 126.0 . . ?
C12 C11 H11 126.0 . . ?
Fe C11 H11 125.8 . . ?
C13 C12 C11 108.0 . . ?
C13 C12 Fe 70.15(15) . . ?
C11 C12 Fe 69.55(14) . . ?
C13 C12 H12 126.0 . . ?
C11 C12 H12 126.0 . . ?
Fe C12 H12 125.9 . . ?
C14 C13 C12 108.0 . . ?
C14 C13 Fe 70.01(15) . . ?
C12 C13 Fe 69.22(15) . . ?
C14 C13 H13 126.0 . . ?
C12 C13 H13 126.0 . . ?
Fe C13 H13 126.3 . . ?
C13 C14 C15 108.0 . . ?
C13 C14 Fe 69.55(15) . . ?
C15 C14 Fe 69.44(15) . . ?
C13 C14 H14 126.0 . . ?
C15 C14 H14 126.0 . . ?
Fe C14 H14 126.6 . . ?
C11 C15 C14 108.0 . . ?
C11 C15 C16 125.6(3) . . ?
C14 C15 C16 126.4(3) . . ?
C11 C15 Fe 69.23(16) . . ?
C14 C15 Fe 70.08(15) . . ?
C16 C15 Fe 126.8(3) . . ?
C20 C16 C17 115.8(5) . . ?
C20 C16 C15 122.6(5) . . ?
C17 C16 C15 121.6(5) . . ?
C18 C17 C16 120.6(6) . . ?
C18 C17 H17 119.7 . . ?
C16 C17 H17 119.7 . . ?
N2 C18 C17 124.7(6) . . ?
N2 C18 H18 117.6 . . ?
C17 C18 H18 117.6 . . ?
N2 C19 C20 125.0(6) . . ?
N2 C19 H19 117.5 . . ?
C20 C19 H19 117.5 . . ?
C16 C20 C19 119.2(6) . . ?
C16 C20 H20 120.4 . . ?
C19 C20 H20 120.4 . . ?
C8 N1 C9 118.0(6) . . ?
C18 N2 C19 114.6(5) . . ?
C22 C21 C26 121.9(6) . . ?
C22 C21 H21 119.0 . . ?
C26 C21 H21 119.0 . . ?
C21 C22 C23 118.9(6) . . ?
C21 C22 H22 120.6 . . ?
C23 C22 H22 120.6 . . ?
C24 C23 C22 121.1(6) . . ?
C24 C23 H23 119.4 . . ?
C22 C23 H23 119.4 . . ?
C23 C24 C25 121.7(6) . . ?
C23 C24 H24 119.2 . . ?
C25 C24 H24 119.2 . . ?
N3 C25 C24 120.3(6) . . ?
N3 C25 C26 122.1(6) . . ?
C24 C25 C26 117.7(5) . . ?
C25 N3 H300 120(6) . . ?
C25 N3 H301 116(8) . . ?
H300 N3 H301 124(10) . . ?
C21 C26 C25 118.7(5) . . ?
C21 C26 C27 119.9(5) . . ?
C25 C26 C27 121.4(5) . . ?
O1 C27 O2 122.9(6) . . ?
O1 C27 C26 123.8(6) . . ?
O2 C27 C26 113.3(5) . . ?
C27 O2 H200 109.5 . . ?

loop_
_geom_bond_atom_site_label_1
_geom_bond_atom_site_label_2
_geom_bond_distance
_geom_bond_site_symmetry_2
_geom_bond_publ_flag
Fe C11 2.037(4) . ?
Fe C12 2.038(4) . ?
Fe C4 2.041(4) . ?
Fe C3 2.045(4) . ?
Fe C5 2.048(4) . ?
Fe C15 2.048(4) . ?
Fe C13 2.051(4) . ?
Fe C2 2.054(4) . ?
Fe C1 2.056(4) . ?
Fe C14 2.057(4) . ?
C1 C2 1.4200 . ?
C1 C5 1.4200 . ?
C1 H1 0.9300 . ?
C2 C3 1.4200 . ?
C2 H2 0.9300 . ?
C3 C4 1.4200 . ?
C3 H3 0.9300 . ?
C4 C5 1.4200 . ?
C4 H4 0.9300 . ?
C5 C6 1.474(6) . ?
C6 C7 1.393(8) . ?
C6 C10 1.391(8) . ?
C7 C8 1.385(10) . ?
C7 H7 0.9300 . ?
C8 N1 1.325(11) . ?
C8 H8 0.9300 . ?
C9 N1 1.329(9) . ?
C9 C10 1.373(8) . ?
C9 H9 0.9300 . ?
C10 H10 0.9300 . ?
C11 C15 1.4200 . ?
C11 C12 1.4200 . ?
C11 H11 0.9300 . ?
C12 C13 1.4200 . ?
C12 H12 0.9300 . ?
C13 C14 1.4200 . ?
C13 H13 0.9300 . ?
C14 C15 1.4200 . ?
C14 H14 0.9300 . ?
C15 C16 1.469(6) . ?
C16 C20 1.394(8) . ?
C16 C17 1.392(8) . ?
C17 C18 1.363(9) . ?
C17 H17 0.9300 . ?
C18 N2 1.337(9) . ?
C18 H18 0.9300 . ?
C19 N2 1.344(9) . ?
C19 C20 1.381(9) . ?
C19 H19 0.9300 . ?
C20 H20 0.9300 . ?
C21 C22 1.374(9) . ?
C21 C26 1.401(8) . ?
C21 H21 0.9300 . ?
C22 C23 1.377(10) . ?
C22 H22 0.9300 . ?
C23 C24 1.370(9) . ?
C23 H23 0.9300 . ?
C24 C25 1.395(8) . ?
C24 H24 0.9300 . ?
C25 N3 1.363(8) . ?
C25 C26 1.430(8) . ?
N3 H300 0.78(9) . ?
N3 H301 0.70(10) . ?
C26 C27 1.478(8) . ?
C27 O1 1.216(7) . ?
C27 O2 1.311(8) . ?
O2 H200 0.8200 . ?
